data_4021288
loop_
_publ_author_name
'Fatma T. Tat'
'Zhiguo Zhou'
'Shaun MacMahon'
'Fayi Song'
'Arnold L. Rheingold'
'Luis Echegoyen'
'David I. Schuster'
'Stephen R. Wilson'

_publ_section_title
;
 A New Fullerene Complexation Ligand: N-Pyridylfulleropyrrolidine
;
_journal_name_full 'Journal of Organic Chemistry'
_journal_page_first 4602
_journal_page_last 4606
_journal_paper_doi 10.1021/jo049671w
_journal_volume 69
_journal_year 2004
_chemical_formula_sum 'C117 H42 N6 Zn'
_chemical_formula_weight 1596.94
_space_group_IT_number 14
_symmetry_cell_setting monoclinic
_symmetry_space_group_name_Hall '-P 2yn'
_symmetry_space_group_name_H-M 'P 1 21/n 1'
_cell_angle_alpha 90.00
_cell_angle_beta 90.1780(10)
_cell_angle_gamma 90.00
_cell_formula_units_Z 4
_cell_length_a 17.7939(14)
_cell_length_b 20.8707(17)
_cell_length_c 20.5047(16)
_cell_measurement_temperature 150(2)
_cell_volume 7614.8(10)
_diffrn_ambient_temperature 150(2)
_exptl_crystal_density_diffrn 1.393
_cod_depositor_comments
;
The following automatic conversions were performed:
'_symmetry_cell_setting' value 'Monoclinic' changed to 'monoclinic'
according to '/home/saulius/struct/CIF-dictionaries/cif_core.dic'
dictionary named 'cif_core.dic' version 2.4.1 from 2010-06-29.

Automatic conversion script
Id: cif_fix_enum 1527 2010-12-29 10:47:43Z saulius 
;
_cod_original_sg_symbol_H-M 'P 21/n'
_cod_database_code 4021288

loop_
_symmetry_equiv_pos_as_xyz
'x, y, z'
'x+1/2, -y+1/2, z+1/2'
'-x, -y, -z'
'-x-1/2, y-1/2, -z-1/2'

loop_
_atom_site_label
_atom_site_type_symbol
_atom_site_fract_x
_atom_site_fract_y
_atom_site_fract_z
_atom_site_U_iso_or_equiv
_atom_site_adp_type
_atom_site_occupancy
_atom_site_symmetry_multiplicity
_atom_site_calc_flag
_atom_site_refinement_flags
_atom_site_disorder_assembly
_atom_site_disorder_group
Zn1 Zn 0.60944(2) 0.854210(19) 0.740849(18) 0.02996(12) Uani 1 1 d . . .
N1 N 0.88983(15) 1.02000(15) 0.65826(14) 0.0415(8) Uani 1 1 d . . .
N2 N 0.70386(15) 0.90609(13) 0.70530(13) 0.0333(7) Uani 1 1 d . . .
N3 N 0.60480(14) 0.89638(13) 0.83329(12) 0.0312(6) Uani 1 1 d . . .
N4 N 0.66699(14) 0.77928(13) 0.78262(12) 0.0306(6) Uani 1 1 d . . .
N5 N 0.58067(14) 0.79360(13) 0.66419(12) 0.0284(6) Uani 1 1 d . . .
N6 N 0.52220(14) 0.91277(13) 0.71297(12) 0.0304(6) Uani 1 1 d . . .
C1 C 0.96361(18) 1.10444(17) 0.61207(17) 0.0373(9) Uani 1 1 d . . .
C2 C 1.01791(19) 1.05188(17) 0.64446(17) 0.0392(9) Uani 1 1 d . . .
C3 C 1.0834(2) 1.03124(18) 0.60144(19) 0.0434(9) Uani 1 1 d . . .
C4 C 0.99607(19) 1.17969(19) 0.70678(17) 0.0401(9) Uani 1 1 d . . .
C5 C 1.0390(2) 1.0949(2) 0.50685(18) 0.0467(10) Uani 1 1 d . . .
C6 C 0.98657(19) 1.12582(19) 0.54343(17) 0.0400(9) Uani 1 1 d . . .
C7 C 0.97637(19) 1.19295(19) 0.53607(18) 0.0422(9) Uani 1 1 d . . .
C8 C 0.96271(18) 1.22017(18) 0.60013(18) 0.0392(9) Uani 1 1 d . . .
C9 C 0.96442(18) 1.16943(18) 0.64674(17) 0.0388(9) Uani 1 1 d . . .
C10 C 1.0896(2) 1.04588(19) 0.53599(19) 0.0473(10) Uani 1 1 d . . .
C11 C 1.04662(19) 1.13172(18) 0.73637(16) 0.0393(9) Uani 1 1 d . . .
C12 C 1.06132(19) 1.07543(18) 0.70440(17) 0.0402(9) Uani 1 1 d . . .
C13 C 1.1366(2) 1.05170(19) 0.70300(18) 0.0430(9) Uani 1 1 d . . .
C14 C 1.1942(2) 1.0829(2) 0.73640(18) 0.0464(10) Uani 1 1 d . . .
C15 C 1.1785(2) 1.1413(2) 0.77046(17) 0.0489(10) Uani 1 1 d . . .
C16 C 1.1056(2) 1.1655(2) 0.77021(17) 0.0441(10) Uani 1 1 d . . .
C17 C 1.0936(2) 1.2329(2) 0.76232(17) 0.0470(10) Uani 1 1 d . . .
C18 C 1.0271(2) 1.2425(2) 0.72305(18) 0.0437(9) Uani 1 1 d . . .
C19 C 1.0233(2) 1.29189(19) 0.6784(2) 0.0455(10) Uani 1 1 d . . .
C20 C 1.0869(2) 1.33441(18) 0.6706(2) 0.0499(10) Uani 1 1 d . . .
C21 C 1.1510(2) 1.3259(2) 0.7084(2) 0.0575(11) Uani 1 1 d . . .
C22 C 1.1504(2) 1.02433(18) 0.63959(18) 0.0438(9) Uani 1 1 d . . .
C23 C 1.2914(2) 1.0865(2) 0.5344(2) 0.0580(12) Uani 1 1 d . . .
C24 C 1.2282(2) 1.0437(2) 0.5438(2) 0.0513(11) Uani 1 1 d . . .
C25 C 1.2213(2) 1.02920(19) 0.6115(2) 0.0493(10) Uani 1 1 d . . .
C26 C 1.2807(2) 1.0620(2) 0.6460(2) 0.0503(10) Uani 1 1 d . . .
C27 C 1.2677(2) 1.0885(2) 0.70703(19) 0.0506(11) Uani 1 1 d . . .
C28 C 1.2967(2) 1.1508(2) 0.72304(19) 0.0522(11) Uani 1 1 d . . .
C29 C 1.2415(2) 1.1837(2) 0.76250(18) 0.0514(11) Uani 1 1 d . . .
C30 C 1.2298(2) 1.2483(2) 0.75463(19) 0.0544(11) Uani 1 1 d . . .
C31 C 1.2729(2) 1.2842(2) 0.7076(2) 0.0577(12) Uani 1 1 d . . .
C32 C 1.3255(2) 1.2531(2) 0.6703(2) 0.0572(11) Uani 1 1 d . . .
C33 C 1.3380(2) 1.1848(2) 0.6780(2) 0.0542(11) Uani 1 1 d . . .
C34 C 1.35211(19) 1.1582(2) 0.6141(2) 0.0522(11) Uani 1 1 d . . .
C35 C 1.3242(2) 1.0984(2) 0.5985(2) 0.0545(11) Uani 1 1 d . . .
C36 C 1.3480(2) 1.2100(2) 0.5668(2) 0.0559(12) Uani 1 1 d . . .
C37 C 1.3320(2) 1.2686(2) 0.6012(2) 0.0576(12) Uani 1 1 d . . .
C38 C 1.2854(2) 1.3144(2) 0.5735(2) 0.0586(12) Uani 1 1 d . . .
C39 C 1.2305(2) 1.3467(2) 0.6127(2) 0.0564(11) Uani 1 1 d . . .
C40 C 1.2246(2) 1.3324(2) 0.6789(2) 0.0588(12) Uani 1 1 d . . .
C41 C 1.2880(2) 1.1365(2) 0.48944(19) 0.0551(12) Uani 1 1 d . . .
C42 C 1.3169(2) 1.1988(2) 0.5057(2) 0.0557(11) Uani 1 1 d . . .
C43 C 1.2679(2) 1.2460(3) 0.4770(2) 0.0591(12) Uani 1 1 d . . .
C44 C 1.2086(2) 1.2134(2) 0.44207(18) 0.0539(11) Uani 1 1 d . . .
C45 C 1.2202(2) 1.1450(2) 0.45020(18) 0.0576(12) Uani 1 1 d . . .
C46 C 1.1593(2) 1.1046(2) 0.45894(18) 0.0543(11) Uani 1 1 d . . .
C47 C 1.1625(2) 1.0531(2) 0.50609(19) 0.0503(10) Uani 1 1 d . . .
C48 C 1.0835(2) 1.1306(2) 0.45928(17) 0.0496(11) Uani 1 1 d . . .
C49 C 1.0719(2) 1.1963(2) 0.45037(17) 0.0504(11) Uani 1 1 d . . .
C50 C 1.0169(2) 1.2282(2) 0.48970(18) 0.0464(10) Uani 1 1 d . . .
C51 C 1.0465(2) 1.2911(2) 0.5067(2) 0.0520(11) Uani 1 1 d . . .
C52 C 1.1200(2) 1.2971(2) 0.47667(19) 0.0537(11) Uani 1 1 d . . .
C53 C 1.1776(2) 1.3289(2) 0.5101(2) 0.0590(12) Uani 1 1 d . . .
C54 C 1.2528(2) 1.3027(2) 0.5100(2) 0.0576(12) Uani 1 1 d . . .
C55 C 1.1639(2) 1.3557(2) 0.5738(2) 0.0568(11) Uani 1 1 d . . .
C56 C 1.0929(2) 1.34959(19) 0.6022(2) 0.0536(11) Uani 1 1 d . . .
C57 C 1.0331(2) 1.31698(19) 0.5675(2) 0.0494(10) Uani 1 1 d . . .
C58 C 1.1358(2) 1.2382(2) 0.44188(18) 0.0533(11) Uani 1 1 d . . .
C59 C 0.99033(19) 1.28069(19) 0.61489(19) 0.0442(9) Uani 1 1 d . . .
C60 C 1.1541(2) 1.2742(2) 0.75497(18) 0.0525(11) Uani 1 1 d . . .
C61 C 0.88462(19) 1.07323(18) 0.61235(19) 0.0449(10) Uani 1 1 d . . .
H61A H 0.8461 1.1044 0.6266 0.054 Uiso 1 1 calc R . .
H61B H 0.8711 1.0576 0.5683 0.054 Uiso 1 1 calc R . .
C62 C 0.96560(19) 0.99487(18) 0.6610(2) 0.0482(10) Uani 1 1 d . . .
H62A H 0.9720 0.9599 0.6289 0.058 Uiso 1 1 calc R . .
H62B H 0.9770 0.9780 0.7050 0.058 Uiso 1 1 calc R . .
C63 C 0.82938(19) 0.98247(17) 0.67236(17) 0.0374(9) Uani 1 1 d . . .
C64 C 0.83750(19) 0.92305(18) 0.70416(17) 0.0397(9) Uani 1 1 d . . .
H64A H 0.8860 0.9074 0.7153 0.048 Uiso 1 1 calc R . .
C65 C 0.7745(2) 0.88813(18) 0.71889(17) 0.0399(9) Uani 1 1 d . . .
H65A H 0.7815 0.8482 0.7403 0.048 Uiso 1 1 calc R . .
C66 C 0.69708(19) 0.96167(18) 0.67347(18) 0.0421(9) Uani 1 1 d . . .
H66A H 0.6479 0.9754 0.6618 0.051 Uiso 1 1 calc R . .
C67 C 0.75630(19) 1.00037(18) 0.65643(18) 0.0439(10) Uani 1 1 d . . .
H67A H 0.7473 1.0393 0.6338 0.053 Uiso 1 1 calc R . .
C68 C 0.64523(18) 0.87875(16) 0.88752(16) 0.0325(8) Uani 1 1 d . . .
C69 C 0.69479(19) 0.82696(17) 0.89038(16) 0.0359(8) Uani 1 1 d . . .
C70 C 0.70399(18) 0.78034(16) 0.84149(16) 0.0340(8) Uani 1 1 d . . .
C71 C 0.75067(19) 0.72442(17) 0.84729(18) 0.0412(9) Uani 1 1 d . . .
H71A H 0.7835 0.7146 0.8825 0.049 Uiso 1 1 calc R . .
C72 C 0.73930(19) 0.68856(18) 0.79349(17) 0.0394(9) Uani 1 1 d . . .
H72A H 0.7618 0.6483 0.7842 0.047 Uiso 1 1 calc R . .
C73 C 0.68677(18) 0.72262(16) 0.75264(16) 0.0329(8) Uani 1 1 d . . .
C74 C 0.65706(17) 0.69993(16) 0.69385(15) 0.0304(8) Uani 1 1 d . . .
C75 C 0.60579(17) 0.73225(16) 0.65386(15) 0.0304(8) Uani 1 1 d . . .
C76 C 0.57229(18) 0.70738(17) 0.59489(16) 0.0348(8) Uani 1 1 d . . .
H76A H 0.5798 0.6659 0.5771 0.042 Uiso 1 1 calc R . .
C77 C 0.52860(19) 0.75378(17) 0.56992(16) 0.0351(8) Uani 1 1 d . . .
H77A H 0.4999 0.7513 0.5308 0.042 Uiso 1 1 calc R . .
C78 C 0.53310(17) 0.80786(16) 0.61307(15) 0.0301(8) Uani 1 1 d . . .
C79 C 0.49414(18) 0.86593(16) 0.60538(16) 0.0325(8) Uani 1 1 d . . .
C80 C 0.48899(18) 0.91387(17) 0.65211(17) 0.0351(8) Uani 1 1 d . . .
C81 C 0.4442(2) 0.97108(18) 0.64587(18) 0.0436(9) Uani 1 1 d . . .
H81A H 0.4167 0.9842 0.6084 0.052 Uiso 1 1 calc R . .
C82 C 0.4486(2) 1.00250(18) 0.70307(17) 0.0438(10) Uani 1 1 d . . .
H82A H 0.4240 1.0416 0.7135 0.053 Uiso 1 1 calc R . .
C83 C 0.49719(19) 0.96630(17) 0.74554(17) 0.0359(8) Uani 1 1 d . . .
C84 C 0.51364(19) 0.98226(17) 0.80998(16) 0.0361(8) Uani 1 1 d . . .
C85 C 0.56234(18) 0.94863(16) 0.85154(16) 0.0326(8) Uani 1 1 d . . .
C86 C 0.57545(19) 0.96306(17) 0.91923(16) 0.0370(8) Uani 1 1 d . . .
H86A H 0.5523 0.9961 0.9438 0.044 Uiso 1 1 calc R . .
C87 C 0.62734(19) 0.92039(17) 0.94125(17) 0.0379(9) Uani 1 1 d . . .
H87A H 0.6479 0.9184 0.9840 0.045 Uiso 1 1 calc R . .
C88 C 0.7401(2) 0.8179(2) 0.95137(19) 0.0484(10) Uani 1 1 d . . .
C89 C 0.8073(3) 0.8487(2) 0.9587(3) 0.097(2) Uani 1 1 d . . .
H89A H 0.8247 0.8772 0.9259 0.116 Uiso 1 1 calc R . .
C90 C 0.8502(4) 0.8379(3) 1.0149(4) 0.121(3) Uani 1 1 d . . .
H90A H 0.8965 0.8601 1.0203 0.145 Uiso 1 1 calc R . .
C91 C 0.8276(4) 0.7969(4) 1.0614(3) 0.108(3) Uani 1 1 d . . .
H91A H 0.8582 0.7893 1.0987 0.130 Uiso 1 1 calc R . .
C92 C 0.7609(3) 0.7665(4) 1.0546(2) 0.114(3) Uani 1 1 d . . .
H92A H 0.7439 0.7380 1.0875 0.137 Uiso 1 1 calc R . .
C93 C 0.7172(2) 0.7770(3) 0.9991(2) 0.0820(17) Uani 1 1 d . . .
H93A H 0.6705 0.7553 0.9945 0.098 Uiso 1 1 calc R . .
C94 C 0.68083(19) 0.63387(16) 0.67326(16) 0.0342(8) Uani 1 1 d . . .
C95 C 0.6317(2) 0.58251(18) 0.67851(17) 0.0437(9) Uani 1 1 d . . .
H95A H 0.5821 0.5895 0.6939 0.052 Uiso 1 1 calc R . .
C96 C 0.6540(2) 0.52120(19) 0.66168(19) 0.0511(10) Uani 1 1 d . . .
H96A H 0.6196 0.4865 0.6647 0.061 Uiso 1 1 calc R . .
C97 C 0.7259(3) 0.5108(2) 0.6407(2) 0.0640(13) Uani 1 1 d . . .
H97A H 0.7420 0.4687 0.6301 0.077 Uiso 1 1 calc R . .
C98 C 0.7749(2) 0.5617(2) 0.6349(2) 0.0657(13) Uani 1 1 d . . .
H98A H 0.8246 0.5547 0.6198 0.079 Uiso 1 1 calc R . .
C99 C 0.7521(2) 0.62249(19) 0.65080(18) 0.0465(10) Uani 1 1 d . . .
H99A H 0.7862 0.6572 0.6462 0.056 Uiso 1 1 calc R . .
C100 C 0.45245(18) 0.87533(16) 0.54245(17) 0.0350(8) Uani 1 1 d . . .
C101 C 0.3757(2) 0.8746(3) 0.5387(2) 0.0748(15) Uani 1 1 d . . .
H10A H 0.3469 0.8688 0.5772 0.090 Uiso 1 1 calc R . .
C102 C 0.3393(2) 0.8822(3) 0.4789(2) 0.0825(17) Uani 1 1 d . . .
H10B H 0.2859 0.8815 0.4769 0.099 Uiso 1 1 calc R . .
C103 C 0.3795(2) 0.8904(2) 0.4237(2) 0.0550(11) Uani 1 1 d . . .
H10C H 0.3544 0.8948 0.3830 0.066 Uiso 1 1 calc R . .
C104 C 0.4546(3) 0.8922(2) 0.4264(2) 0.0694(14) Uani 1 1 d . . .
H10D H 0.4831 0.8978 0.3876 0.083 Uiso 1 1 calc R . .
C105 C 0.4909(2) 0.8860(2) 0.48642(19) 0.0656(13) Uani 1 1 d . . .
H10E H 0.5441 0.8893 0.4882 0.079 Uiso 1 1 calc R . .
C106 C 0.4760(2) 1.0410(2) 0.83639(18) 0.0495(11) Uani 1 1 d . . .
C107 C 0.5137(3) 1.0983(2) 0.8376(3) 0.0862(18) Uani 1 1 d . . .
H10F H 0.5652 1.0998 0.8254 0.103 Uiso 1 1 calc R . .
C108 C 0.4773(4) 1.1542(3) 0.8565(3) 0.121(3) Uani 1 1 d . . .
H10G H 0.5034 1.1940 0.8559 0.145 Uiso 1 1 calc R . .
C109 C 0.4054(5) 1.1520(4) 0.8757(3) 0.115(3) Uani 1 1 d . . .
H10H H 0.3813 1.1904 0.8891 0.138 Uiso 1 1 calc R . .
C110 C 0.3658(4) 1.0959(3) 0.8763(2) 0.095(2) Uani 1 1 d . . .
H11A H 0.3150 1.0949 0.8904 0.114 Uiso 1 1 calc R . .
C111 C 0.40218(19) 1.03927(17) 0.85533(16) 0.0743(15) Uani 1 1 d . . .
H11B H 0.3754 0.9999 0.8544 0.089 Uiso 1 1 calc R . .
C151 C 0.00178(19) 0.85726(17) 0.85065(16) 0.262(6) Uiso 1 1 d R . .
H15A H -0.0030 0.8725 0.8941 0.314 Uiso 1 1 calc R . .
C152 C -0.04059(19) 0.80516(17) 0.82977(16) 0.236(5) Uiso 1 1 d R . .
H15B H -0.0743 0.7847 0.8590 0.284 Uiso 1 1 calc R . .
C153 C -0.03360(19) 0.78293(17) 0.76618(16) 0.263(6) Uiso 1 1 d R . .
H15C H -0.0626 0.7473 0.7519 0.316 Uiso 1 1 calc R . .
C154 C 0.01576(19) 0.81280(17) 0.72346(16) 0.224(5) Uiso 1 1 d R . .
H15D H 0.0205 0.7976 0.6800 0.268 Uiso 1 1 calc R . .
C155 C 0.05813(19) 0.86490(17) 0.74433(16) 0.233(5) Uiso 1 1 d R . .
H15E H 0.0919 0.8853 0.7151 0.280 Uiso 1 1 calc R . .
C156 C 0.05114(19) 0.88714(17) 0.80793(16) 0.206(4) Uiso 1 1 d R . .
H15F H 0.0801 0.9228 0.8222 0.247 Uiso 1 1 calc R . .

loop_
_atom_site_aniso_label
_atom_site_aniso_U_11
_atom_site_aniso_U_22
_atom_site_aniso_U_33
_atom_site_aniso_U_23
_atom_site_aniso_U_13
_atom_site_aniso_U_12
Zn1 0.0262(2) 0.0338(2) 0.0298(2) 0.00056(19) -0.00184(15) 0.00282(19)
N1 0.0254(16) 0.051(2) 0.0477(19) 0.0113(16) 0.0028(14) 0.0013(15)
N2 0.0271(16) 0.0384(18) 0.0345(16) 0.0026(14) -0.0006(12) 0.0031(13)
N3 0.0277(15) 0.0359(17) 0.0299(16) 0.0012(13) -0.0019(12) 0.0013(13)
N4 0.0293(15) 0.0354(17) 0.0270(15) -0.0014(13) -0.0038(12) 0.0036(13)
N5 0.0252(14) 0.0338(16) 0.0263(15) 0.0015(12) -0.0013(12) 0.0021(12)
N6 0.0292(15) 0.0357(17) 0.0263(15) 0.0003(13) -0.0045(12) 0.0070(13)
C1 0.0272(19) 0.043(2) 0.042(2) 0.0010(17) -0.0031(16) 0.0034(16)
C2 0.031(2) 0.042(2) 0.045(2) 0.0018(18) 0.0028(17) 0.0005(17)
C3 0.036(2) 0.042(2) 0.052(2) -0.0022(19) 0.0036(18) 0.0003(18)
C4 0.0283(19) 0.055(3) 0.037(2) -0.0012(18) 0.0135(16) 0.0030(18)
C5 0.042(2) 0.059(3) 0.039(2) -0.008(2) -0.0083(18) -0.002(2)
C6 0.0271(19) 0.057(3) 0.037(2) -0.0016(18) -0.0048(16) -0.0042(17)
C7 0.031(2) 0.053(3) 0.042(2) 0.0056(19) -0.0060(17) -0.0001(18)
C8 0.0252(19) 0.044(2) 0.048(2) 0.0077(18) -0.0003(16) 0.0039(17)
C9 0.0235(18) 0.050(2) 0.043(2) 0.0018(18) 0.0043(16) 0.0031(17)
C10 0.046(2) 0.050(2) 0.046(2) -0.014(2) -0.0021(19) -0.002(2)
C11 0.035(2) 0.053(3) 0.0296(19) 0.0076(17) 0.0069(16) 0.0000(18)
C12 0.033(2) 0.051(2) 0.037(2) 0.0087(18) 0.0040(16) -0.0030(18)
C13 0.034(2) 0.051(2) 0.044(2) 0.0093(19) 0.0003(17) 0.0048(18)
C14 0.037(2) 0.065(3) 0.038(2) 0.011(2) -0.0067(17) 0.005(2)
C15 0.044(2) 0.076(3) 0.027(2) 0.003(2) -0.0061(17) -0.003(2)
C16 0.042(2) 0.066(3) 0.0247(19) -0.0011(18) 0.0015(16) -0.001(2)
C17 0.044(2) 0.067(3) 0.031(2) -0.0117(19) 0.0020(17) -0.004(2)
C18 0.035(2) 0.056(3) 0.040(2) -0.009(2) 0.0113(17) 0.0049(19)
C19 0.035(2) 0.045(2) 0.056(3) -0.011(2) 0.0131(18) 0.0025(19)
C20 0.049(3) 0.040(2) 0.061(3) -0.004(2) 0.006(2) 0.0028(19)
C21 0.053(3) 0.056(3) 0.064(3) -0.017(2) 0.004(2) -0.010(2)
C22 0.036(2) 0.048(2) 0.047(2) 0.0019(19) 0.0017(18) 0.0073(18)
C23 0.036(2) 0.075(3) 0.063(3) -0.008(3) 0.021(2) 0.014(2)
C24 0.037(2) 0.065(3) 0.052(3) -0.016(2) 0.0070(19) 0.011(2)
C25 0.035(2) 0.056(3) 0.057(3) -0.001(2) 0.0040(19) 0.0100(19)
C26 0.027(2) 0.061(3) 0.062(3) 0.006(2) 0.0022(19) 0.0117(19)
C27 0.030(2) 0.074(3) 0.047(3) 0.010(2) -0.0032(18) 0.009(2)
C28 0.028(2) 0.079(3) 0.049(2) 0.005(2) -0.0103(18) -0.004(2)
C29 0.040(2) 0.078(3) 0.036(2) -0.004(2) -0.0068(18) -0.003(2)
C30 0.044(3) 0.078(3) 0.041(2) -0.009(2) -0.0078(19) -0.008(2)
C31 0.040(2) 0.076(3) 0.058(3) -0.010(2) -0.008(2) -0.016(2)
C32 0.034(2) 0.076(3) 0.061(3) 0.001(2) -0.004(2) -0.017(2)
C33 0.026(2) 0.081(3) 0.055(3) 0.002(2) -0.0074(19) -0.004(2)
C34 0.0205(19) 0.075(3) 0.062(3) 0.002(2) 0.0001(18) -0.001(2)
C35 0.027(2) 0.083(3) 0.053(3) 0.005(2) 0.0046(19) 0.016(2)
C36 0.022(2) 0.088(4) 0.057(3) 0.002(3) 0.0073(19) -0.009(2)
C37 0.030(2) 0.074(3) 0.069(3) 0.004(3) 0.005(2) -0.013(2)
C38 0.040(2) 0.068(3) 0.068(3) 0.011(2) 0.004(2) -0.015(2)
C39 0.039(2) 0.058(3) 0.072(3) 0.003(2) 0.001(2) -0.018(2)
C40 0.048(3) 0.060(3) 0.069(3) -0.009(2) 0.000(2) -0.019(2)
C41 0.034(2) 0.087(4) 0.044(2) -0.002(2) 0.0175(18) 0.007(2)
C42 0.035(2) 0.076(3) 0.057(3) 0.007(2) 0.022(2) 0.000(2)
C43 0.042(3) 0.090(4) 0.046(3) 0.014(3) 0.017(2) -0.007(3)
C44 0.048(3) 0.081(3) 0.032(2) 0.009(2) 0.0135(18) -0.001(2)
C45 0.050(3) 0.089(4) 0.034(2) -0.006(2) 0.0168(19) 0.003(3)
C46 0.048(3) 0.083(3) 0.031(2) -0.014(2) 0.0044(19) 0.003(2)
C47 0.044(2) 0.063(3) 0.044(2) -0.019(2) 0.0101(19) 0.004(2)
C48 0.046(2) 0.078(3) 0.025(2) -0.008(2) -0.0025(17) -0.004(2)
C49 0.045(2) 0.076(3) 0.030(2) 0.007(2) -0.0026(18) 0.000(2)
C50 0.035(2) 0.066(3) 0.037(2) 0.013(2) -0.0077(17) 0.000(2)
C51 0.043(2) 0.062(3) 0.051(3) 0.020(2) -0.005(2) 0.003(2)
C52 0.044(2) 0.071(3) 0.046(2) 0.026(2) 0.004(2) -0.002(2)
C53 0.050(3) 0.068(3) 0.059(3) 0.024(2) 0.010(2) -0.008(2)
C54 0.034(2) 0.074(3) 0.064(3) 0.023(3) 0.014(2) -0.004(2)
C55 0.050(3) 0.046(2) 0.074(3) 0.014(2) 0.007(2) -0.008(2)
C56 0.045(2) 0.043(2) 0.072(3) 0.006(2) 0.003(2) -0.001(2)
C57 0.039(2) 0.048(3) 0.062(3) 0.013(2) 0.003(2) 0.007(2)
C58 0.046(3) 0.079(3) 0.035(2) 0.021(2) 0.0037(18) -0.003(2)
C59 0.030(2) 0.046(2) 0.056(3) 0.002(2) 0.0041(18) 0.0066(18)
C60 0.050(3) 0.070(3) 0.038(2) -0.013(2) -0.0031(19) -0.005(2)
C61 0.031(2) 0.048(2) 0.056(2) 0.004(2) 0.0038(18) 0.0007(18)
C62 0.034(2) 0.049(2) 0.062(3) 0.003(2) 0.0020(19) -0.0021(19)
C63 0.031(2) 0.041(2) 0.039(2) -0.0004(17) -0.0002(16) -0.0014(17)
C64 0.0273(19) 0.052(2) 0.040(2) 0.0055(18) -0.0004(16) 0.0016(18)
C65 0.039(2) 0.045(2) 0.036(2) 0.0068(17) -0.0002(17) 0.0039(18)
C66 0.0227(19) 0.053(3) 0.050(2) 0.004(2) 0.0006(16) 0.0077(17)
C67 0.030(2) 0.047(2) 0.054(2) 0.0122(19) 0.0059(17) 0.0048(18)
C68 0.0270(18) 0.038(2) 0.0326(19) -0.0013(16) -0.0034(15) -0.0021(16)
C69 0.032(2) 0.043(2) 0.033(2) 0.0005(17) -0.0090(15) 0.0005(17)
C70 0.0288(19) 0.037(2) 0.036(2) 0.0024(16) -0.0040(15) 0.0024(16)
C71 0.035(2) 0.048(2) 0.041(2) 0.0017(18) -0.0086(17) 0.0081(18)
C72 0.038(2) 0.042(2) 0.038(2) 0.0003(18) -0.0038(17) 0.0106(17)
C73 0.0269(18) 0.037(2) 0.035(2) 0.0085(16) 0.0011(15) 0.0007(16)
C74 0.0265(18) 0.034(2) 0.0311(19) 0.0015(15) 0.0051(14) 0.0001(15)
C75 0.0224(17) 0.037(2) 0.0323(19) 0.0033(16) 0.0020(14) 0.0030(15)
C76 0.034(2) 0.037(2) 0.032(2) -0.0015(16) -0.0002(15) 0.0017(16)
C77 0.0315(19) 0.043(2) 0.0312(19) -0.0008(17) -0.0030(15) 0.0007(17)
C78 0.0246(18) 0.039(2) 0.0268(18) 0.0017(15) -0.0026(14) -0.0019(15)
C79 0.0259(18) 0.040(2) 0.0319(19) 0.0042(16) -0.0034(14) 0.0008(15)
C80 0.0286(19) 0.040(2) 0.037(2) 0.0029(17) -0.0015(15) 0.0040(16)
C81 0.042(2) 0.049(2) 0.040(2) 0.0009(18) -0.0087(17) 0.0166(19)
C82 0.045(2) 0.046(2) 0.041(2) -0.0026(18) -0.0050(18) 0.0222(19)
C83 0.034(2) 0.038(2) 0.036(2) 0.0004(17) 0.0017(16) 0.0080(16)
C84 0.033(2) 0.040(2) 0.035(2) 0.0021(17) 0.0016(16) 0.0054(17)
C85 0.0268(18) 0.036(2) 0.035(2) -0.0011(16) 0.0015(15) 0.0006(16)
C86 0.039(2) 0.040(2) 0.033(2) -0.0032(16) 0.0005(16) 0.0006(17)
C87 0.037(2) 0.043(2) 0.034(2) 0.0003(17) -0.0066(16) -0.0010(17)
C88 0.045(2) 0.053(3) 0.047(2) -0.014(2) -0.0151(19) 0.018(2)
C89 0.097(4) 0.062(3) 0.130(5) 0.008(3) -0.076(4) -0.009(3)
C90 0.119(5) 0.100(5) 0.142(6) -0.018(4) -0.103(5) 0.010(4)
C91 0.104(5) 0.168(7) 0.053(3) -0.049(4) -0.047(4) 0.085(5)
C92 0.069(4) 0.237(8) 0.037(3) 0.014(4) -0.009(3) 0.066(5)
C93 0.049(3) 0.161(5) 0.036(2) 0.020(3) -0.002(2) 0.026(3)
C94 0.037(2) 0.038(2) 0.0273(18) 0.0008(15) -0.0023(15) 0.0076(17)
C95 0.047(2) 0.047(2) 0.037(2) 0.0001(18) 0.0019(18) 0.005(2)
C96 0.063(3) 0.036(2) 0.054(3) -0.0027(19) -0.003(2) -0.001(2)
C97 0.068(3) 0.043(3) 0.081(3) -0.016(2) -0.004(3) 0.016(2)
C98 0.045(3) 0.062(3) 0.090(4) -0.023(3) 0.004(2) 0.012(2)
C99 0.037(2) 0.046(2) 0.056(3) -0.003(2) 0.0007(19) 0.0037(19)
C100 0.0286(19) 0.038(2) 0.038(2) 0.0006(16) -0.0027(16) 0.0012(16)
C101 0.036(2) 0.141(5) 0.048(3) 0.012(3) -0.004(2) -0.012(3)
C102 0.036(3) 0.156(5) 0.056(3) 0.004(3) -0.017(2) -0.007(3)
C103 0.057(3) 0.065(3) 0.042(2) 0.003(2) -0.022(2) 0.008(2)
C104 0.056(3) 0.107(4) 0.045(3) 0.017(3) -0.009(2) -0.010(3)
C105 0.036(2) 0.121(4) 0.039(2) 0.015(3) -0.0060(19) -0.008(2)
C106 0.058(3) 0.057(3) 0.034(2) -0.009(2) -0.0123(19) 0.026(2)
C107 0.087(4) 0.058(3) 0.113(4) -0.037(3) -0.040(3) 0.026(3)
C108 0.146(6) 0.072(4) 0.146(6) -0.060(4) -0.070(5) 0.053(4)
C109 0.167(8) 0.129(6) 0.049(3) -0.038(4) -0.032(4) 0.101(6)
C110 0.118(5) 0.121(5) 0.046(3) 0.015(3) 0.013(3) 0.074(5)
C111 0.084(4) 0.085(4) 0.054(3) 0.012(3) 0.019(3) 0.044(3)

loop_
_geom_bond_atom_site_label_1
_geom_bond_atom_site_label_2
_geom_bond_distance
_geom_bond_site_symmetry_2
_geom_bond_publ_flag
Zn1 N4 2.055(3) . ?
Zn1 N6 2.055(3) . ?
Zn1 N5 2.080(3) . ?
Zn1 N3 2.092(3) . ?
Zn1 N2 2.129(3) . ?
N1 C63 1.362(4) . ?
N1 C62 1.448(4) . ?
N1 C61 1.459(4) . ?
N2 C66 1.336(4) . ?
N2 C65 1.341(4) . ?
N3 C68 1.373(4) . ?
N3 C85 1.379(4) . ?
N4 C70 1.373(4) . ?
N4 C73 1.379(4) . ?
N5 C75 1.373(4) . ?
N5 C78 1.378(4) . ?
N6 C83 1.376(4) . ?
N6 C80 1.379(4) . ?
C1 C9 1.531(5) . ?
C1 C6 1.533(5) . ?
C1 C61 1.549(5) . ?
C1 C2 1.604(5) . ?
C2 C3 1.525(5) . ?
C2 C12 1.531(5) . ?
C2 C62 1.549(5) . ?
C3 C10 1.381(5) . ?
C3 C22 1.432(5) . ?
C4 C9 1.369(5) . ?
C4 C18 1.461(5) . ?
C4 C11 1.475(5) . ?
C5 C6 1.362(5) . ?
C5 C48 1.461(5) . ?
C5 C10 1.487(5) . ?
C6 C7 1.421(5) . ?
C7 C50 1.403(5) . ?
C7 C8 1.452(5) . ?
C8 C59 1.388(5) . ?
C8 C9 1.427(5) . ?
C10 C47 1.444(5) . ?
C11 C12 1.371(5) . ?
C11 C16 1.441(5) . ?
C12 C13 1.428(5) . ?
C13 C14 1.393(5) . ?
C13 C22 1.442(5) . ?
C14 C15 1.432(5) . ?
C14 C27 1.447(5) . ?
C15 C16 1.393(5) . ?
C15 C29 1.439(5) . ?
C16 C17 1.432(5) . ?
C17 C60 1.387(5) . ?
C17 C18 1.444(5) . ?
C18 C19 1.380(5) . ?
C19 C59 1.446(5) . ?
C19 C20 1.448(5) . ?
C20 C21 1.388(5) . ?
C20 C56 1.443(5) . ?
C21 C60 1.442(6) . ?
C21 C40 1.450(6) . ?
C22 C25 1.391(5) . ?
C23 C41 1.394(6) . ?
C23 C24 1.449(6) . ?
C23 C35 1.459(6) . ?
C24 C47 1.414(5) . ?
C24 C25 1.428(5) . ?
C25 C26 1.443(5) . ?
C26 C27 1.389(5) . ?
C26 C35 1.459(5) . ?
C27 C28 1.436(6) . ?
C28 C33 1.380(5) . ?
C28 C29 1.447(5) . ?
C29 C30 1.373(6) . ?
C30 C31 1.443(6) . ?
C30 C60 1.452(5) . ?
C31 C32 1.374(6) . ?
C31 C40 1.447(6) . ?
C32 C33 1.450(6) . ?
C32 C37 1.458(6) . ?
C33 C34 1.445(6) . ?
C34 C35 1.380(6) . ?
C34 C36 1.452(6) . ?
C36 C42 1.390(6) . ?
C36 C37 1.442(6) . ?
C37 C38 1.385(6) . ?
C38 C39 1.436(6) . ?
C38 C54 1.445(6) . ?
C39 C40 1.395(6) . ?
C39 C55 1.439(6) . ?
C41 C42 1.436(6) . ?
C41 C45 1.459(5) . ?
C42 C43 1.439(6) . ?
C43 C54 1.391(6) . ?
C43 C44 1.444(6) . ?
C44 C58 1.395(5) . ?
C44 C45 1.450(6) . ?
C45 C46 1.385(6) . ?
C46 C47 1.447(6) . ?
C46 C48 1.454(5) . ?
C48 C49 1.400(6) . ?
C49 C50 1.433(5) . ?
C49 C58 1.444(5) . ?
C50 C51 1.457(5) . ?
C51 C57 1.380(5) . ?
C51 C52 1.454(5) . ?
C52 C53 1.398(6) . ?
C52 C58 1.450(6) . ?
C53 C55 1.442(6) . ?
C53 C54 1.445(6) . ?
C55 C56 1.398(5) . ?
C56 C57 1.446(5) . ?
C57 C59 1.449(5) . ?
C63 C67 1.391(5) . ?
C63 C64 1.408(5) . ?
C64 C65 1.371(5) . ?
C66 C67 1.374(5) . ?
C68 C69 1.396(5) . ?
C68 C87 1.440(5) . ?
C69 C70 1.407(5) . ?
C69 C88 1.498(5) . ?
C70 C71 1.437(5) . ?
C71 C72 1.348(5) . ?
C72 C73 1.441(4) . ?
C73 C74 1.397(4) . ?
C74 C75 1.398(4) . ?
C74 C94 1.503(4) . ?
C75 C76 1.443(4) . ?
C76 C77 1.342(4) . ?
C77 C78 1.436(5) . ?
C78 C79 1.405(4) . ?
C79 C80 1.389(5) . ?
C79 C100 1.499(4) . ?
C80 C81 1.441(5) . ?
C81 C82 1.346(5) . ?
C82 C83 1.439(4) . ?
C83 C84 1.393(5) . ?
C84 C85 1.402(4) . ?
C84 C106 1.499(5) . ?
C85 C86 1.438(4) . ?
C86 C87 1.359(4) . ?
C88 C93 1.362(6) . ?
C88 C89 1.365(6) . ?
C89 C90 1.399(7) . ?
C90 C91 1.345(9) . ?
C91 C92 1.353(9) . ?
C92 C93 1.393(6) . ?
C94 C99 1.371(5) . ?
C94 C95 1.388(5) . ?
C95 C96 1.384(5) . ?
C96 C97 1.368(6) . ?
C97 C98 1.380(6) . ?
C98 C99 1.371(5) . ?
C100 C105 1.357(5) . ?
C100 C101 1.368(5) . ?
C101 C102 1.394(6) . ?
C102 C103 1.352(6) . ?
C103 C104 1.339(5) . ?
C104 C105 1.394(5) . ?
C106 C107 1.372(6) . ?
C106 C111 1.372(5) . ?
C107 C108 1.391(7) . ?
C108 C109 1.341(9) . ?
C109 C110 1.367(9) . ?
C110 C111 1.415(6) . ?
C151 C152 1.3900 . ?
C151 C156 1.3901 . ?
C152 C153 1.3899 . ?
C153 C154 1.3900 . ?
C154 C155 1.3899 . ?
C155 C156 1.3902 . ?
